data_2006740
loop_
_publ_author_name
'N. Srinivasan'
'R.K. Rajaram'

_publ_section_title
;
 <small>L</small>-Phenylalanine <small>L</small>-Phenylalaninium
 Perchlorate
;
_journal_issue 11
_journal_name_full 'Acta Crystallographica Section C'
_journal_page_first 1711
_journal_page_last 1713
_journal_paper_doi 10.1107/S0108270197000577
_journal_volume 53
_journal_year 1997
_chemical_formula_iupac 'C9 H11 N O2, C9 H12 N O2 1+, Cl O4 1-'
_chemical_formula_sum 'C18 H23 Cl N2 O8'
_chemical_formula_weight 430.83
_chemical_name_systematic
;
 ?
;
_space_group_IT_number 19
_symmetry_cell_setting orthorhombic
_symmetry_space_group_name_Hall 'P 2ac 2ab'
_symmetry_space_group_name_H-M 'P 21 21 21'
_audit_creation_method SHELXL
_cell_angle_alpha 90.00
_cell_angle_beta 90.00
_cell_angle_gamma 90.00
_cell_formula_units_Z 4
_cell_length_a 5.3907(11)
_cell_length_b 12.680(2)
_cell_length_c 29.152(5)
_cell_measurement_reflns_used 25
_cell_measurement_temperature 293(2)
_cell_measurement_theta_max 25
_cell_measurement_theta_min 2
_cell_volume 1992.7(6)
_computing_cell_refinement 'CAD-4 Software'
_computing_data_collection 'CAD-4 Software (Enraf-Nonius, 1989)'
_computing_data_reduction 'CAD-4 Software'
_computing_molecular_graphics 'ORTEP (Johnson, 1965)'
_computing_structure_refinement 'SHELXL-93 (Sheldrick, 1993)'
_computing_structure_solution 'SHELXS-86 (Sheldrick, 1990)'
_diffrn_ambient_temperature 293(2)
_diffrn_measurement_device CAD-4
_diffrn_measurement_method \w--2\q
_diffrn_radiation_monochromator graphite
_diffrn_radiation_source 'fine-focus sealed tube'
_diffrn_radiation_type MoK\a
_diffrn_radiation_wavelength 0.71073
_diffrn_reflns_av_R_equivalents 0.0734
_diffrn_reflns_av_sigmaI/netI 0.0338
_diffrn_reflns_limit_h_max 6
_diffrn_reflns_limit_h_min 0
_diffrn_reflns_limit_k_max 15
_diffrn_reflns_limit_k_min 0
_diffrn_reflns_limit_l_max 34
_diffrn_reflns_limit_l_min 0
_diffrn_reflns_number 2072
_diffrn_reflns_theta_max 24.96
_diffrn_reflns_theta_min 2.13
_diffrn_standards_decay_% 1.2
_diffrn_standards_interval_count 70
_diffrn_standards_number 3
_exptl_absorpt_coefficient_mu 0.241
_exptl_absorpt_correction_type none
_exptl_crystal_colour colourless
_exptl_crystal_density_diffrn 1.436
_exptl_crystal_density_meas 1.441
_exptl_crystal_density_method flotation
_exptl_crystal_description 'Transparent needle'
_exptl_crystal_F_000 904
_exptl_crystal_size_max 0.4
_exptl_crystal_size_mid 0.3
_exptl_crystal_size_min 0.2
_refine_diff_density_max 0.217
_refine_diff_density_min -0.196
_refine_ls_abs_structure_details 'Flack (1983)'
_refine_ls_abs_structure_Flack 0.12(15)
_refine_ls_extinction_coef 0.0021(7)
_refine_ls_extinction_method 'SHELXL93 (Sheldrick, 1993)'
_refine_ls_goodness_of_fit_all 1.074
_refine_ls_goodness_of_fit_obs 1.151
_refine_ls_matrix_type full
_refine_ls_number_parameters 305
_refine_ls_number_reflns 2032
_refine_ls_number_restraints 0
_refine_ls_restrained_S_all 2.291
_refine_ls_restrained_S_obs 1.151
_refine_ls_R_factor_all 0.0789
_refine_ls_R_factor_obs .0463
_refine_ls_shift/esd_max -0.045
_refine_ls_shift/esd_mean 0.005
_refine_ls_structure_factor_coef Fsqd
_refine_ls_weighting_details 'w = 1/[\s^2^(Fo^2^)+(0.0412P)^2^+1.4484P] where P=(Fo^2^+2Fc^2^)/3'
_refine_ls_weighting_scheme calc
_refine_ls_wR_factor_all 0.2354
_refine_ls_wR_factor_obs .1016
_reflns_number_observed 1536
_reflns_number_total 2069
_reflns_observed_criterion >2sigma(I)
_cod_data_source_file vj1040.cif
_cod_data_source_block vj1040
_cod_depositor_comments
;
The following automatic conversions were performed:

'_refine_ls_weighting_scheme' value 'calc w =
1/[\s^2^(Fo^2^)+(0.0412P)^2^+1.4484P] where P=(Fo^2^+2Fc^2^)/3' was
changed to 'calc'. New tag '_refine_ls_weighting_details' was
created. The value of the new tag was set to 'w =
1/[\s^2^(Fo^2^)+(0.0412P)^2^+1.4484P] where P=(Fo^2^+2Fc^2^)/3'.

Automatic conversion script
Id: cif_fix_values 3143 2015-03-26 13:38:13Z robertas 
;
_cod_original_formula_sum 'C9 H12 N O2, Cl O4, C9 H11 NO2'
_cod_database_code 2006740

loop_
_symmetry_equiv_pos_as_xyz
'x, y, z'
'-x+1/2, -y, z+1/2'
'x+1/2, -y+1/2, -z'
'-x, y+1/2, -z+1/2'

loop_
_atom_site_aniso_label
_atom_site_aniso_U_11
_atom_site_aniso_U_22
_atom_site_aniso_U_33
_atom_site_aniso_U_12
_atom_site_aniso_U_13
_atom_site_aniso_U_23
Cl .0388(6) .0343(5) .0648(7) -.0033(6) .0042(8) -.0027(6)
O1 .145(14) .067(8) .119(8) -.065(8) .057(8) -.053(7)
O2 .127(10) .063(5) .108(6) .005(7) .020(8) .028(5)
O3 .141(12) .137(12) .064(6) .008(9) .051(7) -.018(7)
O4 .066(7) .161(12) .297(19) .024(8) -.086(10) .006(13)
O1* .104(13) .135(15) .173(17) -.097(12) .094(13) -.070(13)
O2* .076(10) .130(13) .185(17) .017(10) -.073(10) -.030(12)
O3* .056(8) .027(6) .41(4) .013(7) .04(2) .074(14)
O4* .16(2) .120(13) .103(10) .005(14) .010(14) -.060(10)
O11 .029(2) .042(2) .051(2) -.002(2) .003(2) .0081(15)
O12 .029(2) .032(2) .066(2) .0056(15) .004(2) .009(2)
C11 .024(2) .027(2) .034(2) -.001(2) -.004(2) -.004(2)
C12 .026(2) .033(2) .036(2) .006(2) -.004(2) -.001(2)
N11 .042(2) .042(2) .042(2) .020(2) .000(2) .005(2)
C13 .022(2) .038(2) .057(3) .002(2) .003(2) -.002(2)
C14 .031(3) .047(3) .031(2) -.001(2) .005(2) .002(2)
C15 .058(3) .050(3) .041(3) .001(3) -.010(3) -.004(2)
C16 .087(5) .059(3) .038(3) -.017(4) -.009(3) -.005(2)
C17 .056(4) .095(4) .036(3) -.021(4) -.006(3) -.007(3)
C18 .044(3) .100(4) .031(2) .018(4) -.002(3) .002(3)
C19 .041(3) .058(3) .040(3) .004(3) -.001(3) .001(2)
O22 .034(2) .030(2) .066(2) .010(2) -.006(2) -.007(2)
O21 .028(2) .046(2) .054(2) .000(2) -.009(2) -.010(2)
C21 .024(2) .034(2) .031(2) .000(2) -.001(2) .003(2)
C22 .023(2) .026(2) .044(2) -.003(2) .001(2) .001(2)
N21 .041(2) .040(2) .051(2) .012(2) .008(3) -.001(2)
C23 .024(2) .039(2) .045(2) .001(2) -.007(2) .004(2)
C24 .033(3) .045(3) .040(2) -.001(2) -.009(2) -.003(2)
C25 .070(4) .050(3) .058(3) .004(3) .012(3) .008(2)
C26 .093(6) .069(4) .071(4) -.021(5) -.001(4) .017(3)
C27 .068(5) .115(6) .053(3) -.036(5) .001(3) .019(4)
C28 .039(4) .135(6) .046(3) .004(4) -.002(3) -.011(4)
C29 .039(3) .071(4) .044(3) .011(3) -.002(2) -.003(3)

loop_
_atom_site_label
_atom_site_fract_x
_atom_site_fract_y
_atom_site_fract_z
_atom_site_U_iso_or_equiv
_atom_site_thermal_displace_type
_atom_site_calc_flag
_atom_site_refinement_flags
_atom_site_occupancy
_atom_site_disorder_group
_atom_site_type_symbol
Cl .7592(2) .06375(8) .31114(4) .0460(3) Uani d . 1 . Cl
O1 .826(3) .1536(8) .3339(4) .110(6) Uani d P .58 . O
O2 .753(3) -.0199(6) .3401(3) .099(3) Uani d P .58 . O
O3 .928(3) .0486(11) .2752(4) .114(4) Uani d P .58 . O
O4 .526(2) .0792(12) .2917(6) .175(6) Uani d P .58 . O
O1* .559(4) .0297(15) .3378(7) .137(9) Uani d P .42 . O
O2* .978(3) .0436(14) .3386(6) .130(6) Uani d P .42 . O
O3* .759(4) .1672(11) .3048(9) .165(12) Uani d P .42 . O
O4* .785(4) -.0033(13) .2752(6) .128(7) Uani d P .42 . O
O11 .3291(6) .8814(2) .21180(10) .0402(8) Uani d . 1 . O
O12 .4569(6) 1.0237(2) .17350(12) .0424(8) Uani d . 1 . O
C11 .4845(7) .9311(3) .19058(14) .0283(9) Uani d . 1 . C
C12 .7424(8) .8862(3) .18125(13) .0316(9) Uani d . 1 . C
HC12 .8636 .9290 .19801 .056(4) Uiso calc R 1 . H
N11 .7485(8) .7768(2) .20051(11) .0418(9) Uani d . 1 . N
H1N1 .7802 .7798 .23044 .056(4) Uiso calc R 1 . H
H2N1 .8666 .7398 .18654 .056(4) Uiso calc R 1 . H
H3N1 .6023 .7459 .19599 .056(4) Uiso calc R 1 . H
C13 .8153(8) .8859(3) .13057(15) .0392(11) Uani d . 1 . C
HC13 .8379 .9583 .12065 .056(4) Uiso calc R 1 . H
HC1* .9737 .8503 .12745 .056(4) Uiso calc R 1 . H
C14 .6316(9) .8337(4) .09910(15) .0365(11) Uani d . 1 . C
C15 .6305(11) .7253(4) .0924(2) .0499(13) Uani d . 1 . C
HC15 .7504 .6839 .1066 .056(4) Uiso calc R 1 . H
C16 .4539(13) .6780(4) .0649(2) .061(2) Uani d . 1 . C
HC16 .4538 .6051 .0614 .056(4) Uiso calc R 1 . H
C17 .2790(12) .7376(5) .0427(2) .062(2) Uani d . 1 . C
HC17 .1596 .7052 .0245 .056(4) Uiso calc R 1 . H
C18 .2808(12) .8454(5) .04755(15) .0582(15) Uani d . 1 . C
HC18 .1652 .8863 .0319 .056(4) Uiso calc R 1 . H
C19 .4545(10) .8932(4) .0757(2) .0467(13) Uani d . 1 . C
HC19 .4532 .9661 .0790 .056(4) Uiso calc R 1 . H
HO22 1.235(13) .064(4) .178(2) .09(2) Uiso d . 1 . H
O22 1.0502(6) .1080(2) .17163(11) .0432(9) Uani d . 1 . O
O21 1.1750(6) .2573(2) .20529(10) .0426(8) Uani d . 1 . O
C21 1.0211(8) .2015(3) .18591(14) .0297(9) Uani d . 1 . C
C22 .7578(9) .2433(3) .17680(13) .0310(9) Uani d . 1 . C
HC22 .6412 .2017 .19519 .060(5) Uiso calc R 1 . H
N21 .7482(8) .3552(3) .19319(12) .0440(9) Uani d . 1 . N
H1N2 .8782 .3904 .18225 .060(5) Uiso calc R 1 . H
H2N2 .7517 .3563 .22371 .060(5) Uiso calc R 1 . H
H3N2 .6089 .3853 .18335 .060(5) Uiso calc R 1 . H
C23 .6788(8) .2364(3) .12714(14) .0362(10) Uani d . 1 . C
HC23 .6680 .1625 .11881 .060(5) Uiso calc R 1 . H
HC2* .5133 .2659 .12454 .060(5) Uiso calc R 1 . H
C24 .8430(9) .2909(4) .09280(15) .0393(11) Uani d . 1 . C
C25 .8027(12) .3957(4) .0804(2) .059(2) Uani d . 1 . C
HC25 .6710 .4324 .0934 .060(5) Uiso calc R 1 . H
C26 .9526(15) .4456(5) .0494(2) .078(2) Uani d . 1 . C
HC26 .9219 .5156 .0416 .060(5) Uiso calc R 1 . H
C27 1.1475(14) .3934(6) .0298(2) .079(2) Uani d . 1 . C
HC27 1.2495 .4277 .0088 .060(5) Uiso calc R 1 . H
C28 1.1913(11) .2912(6) .0410(2) .073(2) Uani d . 1 . C
HC28 1.3229 .2554 .0274 .060(5) Uiso calc R 1 . H
C29 1.0407(10) .2394(5) .0727(2) .0516(14) Uani d . 1 . C
HC29 1.0736 .1696 .0803 .060(5) Uiso calc R 1 . H

loop_
_atom_type_symbol
_atom_type_description
_atom_type_scat_dispersion_real
_atom_type_scat_dispersion_imag
_atom_type_scat_source
C C 0.0033 0.0016 'International Tables Vol C Tables 4.2.6.8 and 6.1.1.4'
N N 0.0061 0.0033 'International Tables Vol C Tables 4.2.6.8 and 6.1.1.4'
O O 0.0106 0.0060 'International Tables Vol C Tables 4.2.6.8 and 6.1.1.4'
H H 0.0000 0.0000 'International Tables Vol C Tables 4.2.6.8 and 6.1.1.4'
Cl Cl 0.1484 0.1585 'International Tables Vol C Tables 4.2.6.8 and 6.1.1.4'

loop_
_geom_angle_atom_site_label_1
_geom_angle_atom_site_label_2
_geom_angle_atom_site_label_3
_geom_angle
_geom_angle_publ_flag
O3* Cl O4* 120.9(14) ?
O3* Cl O2 149.5(12) ?
O4* Cl O2 89.6(9) ?
O3* Cl O1 40.8(11) ?
O4* Cl O1 150.7(10) ?
O2 Cl O1 110.9(6) ?
O3* Cl O4 78.5(11) ?
O4* Cl O4 82.2(12) ?
O2 Cl O4 109.9(9) ?
O1 Cl O4 108.5(9) ?
O3* Cl O1* 112.4(13) ?
O4* Cl O1* 108.3(11) ?
O2 Cl O1* 52.7(10) ?
O1 Cl O1* 100.9(8) ?
O4 Cl O1* 64.7(10) ?
O3* Cl O3 91.9(11) ?
O4* Cl O3 43.2(9) ?
O2 Cl O3 112.0(8) ?
O1 Cl O3 107.9(8) ?
O4 Cl O3 107.6(10) ?
O1* Cl O3 151.0(8) ?
O3* Cl O2* 104.7(12) ?
O4* Cl O2* 103.5(12) ?
O2 Cl O2* 62.5(8) ?
O1 Cl O2* 70.5(9) ?
O4 Cl O2* 170.1(11) ?
O1* Cl O2* 105.6(11) ?
O3 Cl O2* 81.9(9) ?
O3* O1 Cl 67.2(13) ?
O3* O1 O2* 115.3(17) ?
Cl O1 O2* 57.1(6) ?
O1* O2 Cl 65.5(8) ?
O1* O2 O2* 115.3(9) ?
Cl O2 O2* 61.8(7) ?
O4* O3 Cl 66.0(12) ?
Cl O4 O1* 57.9(7) ?
Cl O4 O3* 49.0(6) ?
O1* O4 O3* 89.3(11) ?
Cl O4 O4* 48.0(7) ?
O1* O4 O4* 84.6(11) ?
O3* O4 O4* 82.7(9) ?
O2 O1* Cl 61.8(7) ?
O2 O1* O4 111.4(12) ?
Cl O1* O4 57.4(7) ?
Cl O2* O2 55.6(6) ?
Cl O2* O1 52.4(6) ?
O2 O2* O1 93.2(9) ?
O1 O3* Cl 72.0(12) ?
O1 O3* O4 111.(2) ?
Cl O3* O4 52.5(8) ?
O3 O4* Cl 70.8(12) ?
O3 O4* O4 102.3(16) ?
Cl O4* O4 49.8(8) ?
O11 C11 O12 126.2(4) yes
O11 C11 C12 121.6(4) yes
O12 C11 C12 112.2(4) yes
N11 C12 C11 107.4(4) ?
N11 C12 C13 110.8(3) ?
C11 C12 C13 114.0(3) ?
N11 C12 HC12 108 ?
C11 C12 HC12 108 ?
C13 C12 HC12 108 ?
C12 N11 H1N1 109 ?
C12 N11 H2N1 109 ?
H1N1 N11 H2N1 109 ?
C12 N11 H3N1 109 ?
H1N1 N11 H3N1 109 ?
H2N1 N11 H3N1 109 ?
C14 C13 C12 114.9(4) ?
C14 C13 HC13 108 ?
C12 C13 HC13 108 ?
C14 C13 HC1* 108 ?
C12 C13 HC1* 108 ?
HC13 C13 HC1* 107 ?
C15 C14 C19 117.6(5) ?
C15 C14 C13 121.6(5) ?
C19 C14 C13 120.7(4) ?
C16 C15 C14 121.0(5) ?
C16 C15 HC15 119 ?
C14 C15 HC15 119 ?
C17 C16 C15 120.6(5) ?
C17 C16 HC16 120 ?
C15 C16 HC16 120 ?
C16 C17 C18 119.7(6) ?
C16 C17 HC17 120 ?
C18 C17 HC17 120 ?
C17 C18 C19 120.1(6) ?
C17 C18 HC18 120 ?
C19 C18 HC18 120 ?
C18 C19 C14 121.0(5) ?
C18 C19 HC19 119 ?
C14 C19 HC19 119 ?
C21 O22 HO22 121 ?
O21 C21 O22 127.3(4) yes
O21 C21 C22 120.3(4) yes
O22 C21 C22 112.4(4) yes
N21 C22 C23 110.5(3) ?
N21 C22 C21 107.6(4) ?
C23 C22 C21 113.9(4) ?
N21 C22 HC22 108 ?
C23 C22 HC22 108 ?
C21 C22 HC22 108 ?
C22 N21 H1N2 109 ?
C22 N21 H2N2 109 ?
H1N2 N21 H2N2 109 ?
C22 N21 H3N2 109 ?
H1N2 N21 H3N2 109 ?
H2N2 N21 H3N2 109 ?
C24 C23 C22 116.4(4) ?
C24 C23 HC23 108 ?
C22 C23 HC23 108 ?
C24 C23 HC2* 108 ?
C22 C23 HC2* 108 ?
HC23 C23 HC2* 107 ?
C29 C24 C25 117.4(5) ?
C29 C24 C23 121.3(4) ?
C25 C24 C23 121.2(5) ?
C26 C25 C24 121.4(6) ?
C26 C25 HC25 119 ?
C24 C25 HC25 119 ?
C25 C26 C27 120.4(6) ?
C25 C26 HC26 120 ?
C27 C26 HC26 120 ?
C28 C27 C26 119.7(6) ?
C28 C27 HC27 120 ?
C26 C27 HC27 120 ?
C27 C28 C29 120.5(6) ?
C27 C28 HC28 120 ?
C29 C28 HC28 120 ?
C24 C29 C28 120.6(6) ?
C24 C29 HC29 120 ?
C28 C29 HC29 120 ?

loop_
_geom_bond_atom_site_label_1
_geom_bond_atom_site_label_2
_geom_bond_site_symmetry_2
_geom_bond_distance
_geom_bond_publ_flag
Cl O3* . 1.325(13) ?
Cl O4* . 1.356(15) ?
Cl O2 . 1.356(7) ?
Cl O1 . 1.366(9) ?
Cl O4 . 1.393(10) ?
Cl O1* . 1.400(12) ?
Cl O3 . 1.401(10) ?
Cl O2* . 1.448(12) ?
O1 O3* . .94(2) ?
O1 O2* . 1.62(2) ?
O2 O1* . 1.22(2) ?
O2 O2* . 1.46(2) ?
O3 O4* . 1.02(2) ?
O4 O1* . 1.49(2) ?
O4 O3* . 1.72(2) ?
O4 O4* . 1.81(2) ?
O11 C11 . 1.217(5) yes
O12 C11 . 1.284(5) yes
C11 C12 . 1.527(6) yes
C12 N11 . 1.496(5) ?
C12 C13 . 1.529(6) ?
C12 HC12 . .98 ?
N11 H1N1 . .89 ?
N11 H2N1 . .89 ?
N11 H3N1 . .89 ?
C13 C14 . 1.503(6) ?
C13 HC13 . .97 ?
C13 HC1* . .97 ?
C14 C15 . 1.388(6) ?
C14 C19 . 1.395(7) ?
C15 C16 . 1.382(7) ?
C15 HC15 . .93 ?
C16 C17 . 1.371(8) ?
C16 HC16 . .93 ?
C17 C18 . 1.374(7) ?
C17 HC17 . .93 ?
C18 C19 . 1.385(7) ?
C18 HC18 . .93 ?
C19 HC19 . .93 ?
O22 C21 . 1.266(5) yes
O21 C21 . 1.228(5) yes
C21 C22 . 1.538(6) yes
C22 N21 . 1.498(5) ?
C22 C23 . 1.511(6) ?
C22 HC22 . .98 ?
N21 H1N2 . .89 ?
N21 H2N2 . .89 ?
N21 H3N2 . .89 ?
C23 C24 . 1.504(6) ?
C23 HC23 . .97 ?
C23 HC2* . .97 ?
C24 C29 . 1.381(7) ?
C24 C25 . 1.395(6) ?
C25 C26 . 1.367(8) ?
C25 HC25 . .93 ?
C26 C27 . 1.367(9) ?
C26 HC26 . .93 ?
C27 C28 . 1.357(9) ?
C27 HC27 . .93 ?
C28 C29 . 1.394(8) ?
C28 HC28 . .93 ?
C29 HC29 . .93 ?

loop_
_geom_torsion_atom_site_label_1
_geom_torsion_atom_site_label_2
_geom_torsion_atom_site_label_3
_geom_torsion_atom_site_label_4
_geom_torsion
_geom_torsion_publ_flag
O11 C11 C12 N11 2.5(5) yes
O12 C11 C12 N11 -177.2(3) ?
O11 C11 C12 C13 125.7(4) ?
O12 C11 C12 C13 -54.1(5) ?
N11 C12 C13 C14 68.3(5) yes
C11 C12 C13 C14 -53.0(5) ?
C12 C13 C14 C15 -83.8(5) yes
C12 C13 C14 C19 95.9(5) ?
C19 C14 C15 C16 -2.5(8) ?
C13 C14 C15 C16 177.2(4) ?
C14 C15 C16 C17 1.5(8) ?
C15 C16 C17 C18 0.6(8) ?
C16 C17 C18 C19 -1.7(9) ?
C17 C18 C19 C14 0.7(8) ?
C15 C14 C19 C18 1.4(7) ?
C13 C14 C19 C18 -178.4(4) ?
O21 C21 C22 N21 2.7(5) yes
O22 C21 C22 N21 -177.6(3) ?
O21 C21 C22 C23 125.6(4) ?
O22 C21 C22 C23 -54.7(5) ?
N21 C22 C23 C24 64.8(5) yes
C21 C22 C23 C24 -56.6(5) ?
C22 C23 C24 C29 88.9(5) ?
C22 C23 C24 C25 -90.6(5) yes
C29 C24 C25 C26 0.1(8) ?
C23 C24 C25 C26 179.5(5) ?
C24 C25 C26 C27 0.0(9) ?
C25 C26 C27 C28 0.3(10) ?
C26 C27 C28 C29 -0.6(9) ?
C25 C24 C29 C28 -0.4(7) ?
C23 C24 C29 C28 -179.9(5) ?
C27 C28 C29 C24 0.7(8) ?
